data_7222830
loop_
_publ_author_name
'Ruedorff, W.'
'Pfitzer, F.'

_publ_section_title
;
 Ueber Erdalkaliuranate(VI) und ihre Reduktionsprodukte
;
_journal_name_full
;
Zeitschrift fuer Naturforschung, Teil B. Anorganische Chemie, Organische 
Chemie (2,1947-32,1977)
;
_journal_page_first 568
_journal_page_last 569
_journal_volume 9
_journal_year 1954
_chemical_formula_sum U
_chemical_name_systematic 'Mg U O4'
_space_group_IT_number 15
_symmetry_space_group_name_Hall '-C 2yc'
_symmetry_space_group_name_H-M 'C 1 2/c 1'
_cell_angle_alpha 90
_cell_angle_beta 89.29
_cell_angle_gamma 90
_cell_formula_units_Z 8
_cell_length_a 9.34
_cell_length_b 7
_cell_length_c 9.3
_cell_volume 607.987
_citation_journal_id_ASTM ZENBAX
_cod_data_source_file Ruedorff_ZENBAX_1954_716.cif
_cod_data_source_block U1
_cod_original_cell_volume 607.9874
_cod_original_formula_sum U1
_cod_database_code 7222830

loop_
_symmetry_equiv_pos_as_xyz
x,y,z
-x,y,-z+1/2
-x,-y,-z
x,-y,z-1/2
x+1/2,y+1/2,z
-x+1/2,y+1/2,-z+1/2
-x+1/2,-y+1/2,-z
x+1/2,-y+1/2,z-1/2

loop_
_atom_site_label
_atom_site_type_symbol
_atom_site_fract_x
_atom_site_fract_y
_atom_site_fract_z
_atom_site_occupancy
_atom_site_U_iso_or_equiv
U1 U+6 0.25 0.25 0 1 0.0
U2 U+6 0.25 0.25 0.5 1 0.0
